data_4116420
loop_
_publ_author_name
'Stephen L. De Wall'
'Eric S. Meadows'
'Leonard J. Barbour'
'George W. Gokel'

_publ_section_title
;
 Solution- and Solid-State Evidence for Alkali Metal Cation-\p
 Interactions with Indole, the Side Chain of Tryptophan
;
_journal_name_full 'Journal of the American Chemical Society'
_journal_page_first 5613
_journal_page_last 5614
_journal_paper_doi 10.1021/ja9907921
_journal_volume 121
_journal_year 1999
_chemical_formula_sum 'C32 H44 F6 K N4 O4 P'
_chemical_formula_weight 732.78
_chemical_name_systematic
; 
 ? 
;
_space_group_IT_number 14
_symmetry_space_group_name_Hall '-P 2yn'
_symmetry_space_group_name_H-M 'P 1 21/n 1'
_atom_sites_solution_hydrogens geom
_atom_sites_solution_primary direct
_atom_sites_solution_secondary difmap
_audit_creation_method SHELXL-97
_cell_angle_alpha 90.00
_cell_angle_beta 95.0620(10)
_cell_angle_gamma 90.00
_cell_formula_units_Z 2
_cell_length_a 10.9698(8)
_cell_length_b 13.0812(9)
_cell_length_c 11.9828(9)
_cell_measurement_temperature 173(2)
_cell_volume 1712.8(2)
_computing_structure_refinement 'SHELXL-97 (Sheldrick, 1997)'
_computing_structure_solution 'SHELXS-97 (Sheldrick, 1990)'
_diffrn_ambient_temperature 173(2)
_diffrn_measured_fraction_theta_full 0.998
_diffrn_measured_fraction_theta_max 0.998
_diffrn_radiation_monochromator graphite
_diffrn_radiation_source 'fine-focus sealed tube'
_diffrn_radiation_type MoK\a
_diffrn_radiation_wavelength 0.71073
_diffrn_reflns_av_R_equivalents 0.0210
_diffrn_reflns_av_sigmaI/netI 0.0252
_diffrn_reflns_limit_h_max 13
_diffrn_reflns_limit_h_min -14
_diffrn_reflns_limit_k_max 16
_diffrn_reflns_limit_k_min -13
_diffrn_reflns_limit_l_max 15
_diffrn_reflns_limit_l_min -12
_diffrn_reflns_number 10365
_diffrn_reflns_theta_full 27.09
_diffrn_reflns_theta_max 27.09
_diffrn_reflns_theta_min 2.31
_exptl_absorpt_coefficient_mu 0.277
_exptl_absorpt_correction_T_max 0.9215
_exptl_absorpt_correction_T_min 0.8972
_exptl_crystal_density_diffrn 1.421
_exptl_crystal_F_000 768
_exptl_crystal_size_max 0.40
_exptl_crystal_size_mid 0.35
_exptl_crystal_size_min 0.30
_refine_diff_density_max 0.217
_refine_diff_density_min -0.271
_refine_diff_density_rms 0.038
_refine_ls_extinction_method none
_refine_ls_goodness_of_fit_ref 1.049
_refine_ls_hydrogen_treatment mixed
_refine_ls_matrix_type full
_refine_ls_number_parameters 224
_refine_ls_number_reflns 3754
_refine_ls_number_restraints 0
_refine_ls_restrained_S_all 1.049
_refine_ls_R_factor_all 0.0490
_refine_ls_R_factor_gt 0.0325
_refine_ls_shift/su_max 0.007
_refine_ls_shift/su_mean 0.001
_refine_ls_structure_factor_coef Fsqd
_refine_ls_weighting_details 'calc w=1/[\s^2^(Fo^2^)+(0.0499P)^2^+0.0595P] where P=(Fo^2^+2Fc^2^)/3'
_refine_ls_weighting_scheme calc
_refine_ls_wR_factor_gt 0.0842
_refine_ls_wR_factor_ref 0.0901
_reflns_number_gt 2811
_reflns_number_total 3754
_reflns_threshold_expression >2sigma(I)
_cod_data_source_file ja9907921_4.cif
_cod_data_source_block IndoleKPF4
_cod_database_code 4116420

loop_
_symmetry_equiv_pos_as_xyz
'x, y, z'
'-x+1/2, y+1/2, -z+1/2'
'-x, -y, -z'
'x-1/2, -y-1/2, z-1/2'

loop_
_atom_site_label
_atom_site_type_symbol
_atom_site_fract_x
_atom_site_fract_y
_atom_site_fract_z
_atom_site_U_iso_or_equiv
_atom_site_adp_type
_atom_site_occupancy
_atom_site_symmetry_multiplicity
_atom_site_calc_flag
_atom_site_refinement_flags
K1 K 0.0000 0.0000 0.5000 0.03421(13) Uani 1 2 d S
P1 P 0.0000 0.5000 0.5000 0.03057(14) Uani 1 2 d S
F1 F 0.09708(8) 0.41588(7) 0.54908(8) 0.0492(3) Uani 1 1 d .
C1 C -0.12768(12) 0.13669(10) 0.75822(12) 0.0301(3) Uani 1 1 d .
F2 F 0.06231(11) 0.50354(8) 0.38588(9) 0.0643(3) Uani 1 1 d .
C2 C -0.13009(14) 0.09073(11) 0.86400(12) 0.0360(3) Uani 1 1 d .
H2 H -0.1930 0.0438 0.8783 0.043 Uiso 1 1 calc R
F3 F 0.08772(10) 0.58943(7) 0.54836(9) 0.0605(3) Uani 1 1 d .
C3 C -0.03909(16) 0.11523(12) 0.94671(14) 0.0459(4) Uani 1 1 d .
H3 H -0.0402 0.0845 1.0184 0.055 Uiso 1 1 calc R
C4 C 0.05404(16) 0.18353(14) 0.92819(16) 0.0504(4) Uani 1 1 d .
H4 H 0.1151 0.1983 0.9872 0.060 Uiso 1 1 calc R
C5 C 0.05944(14) 0.23021(12) 0.82574(16) 0.0468(4) Uani 1 1 d .
H5 H 0.1227 0.2773 0.8132 0.056 Uiso 1 1 calc R
C6 C -0.03197(13) 0.20563(11) 0.74064(14) 0.0360(3) Uani 1 1 d .
N7 N -0.05053(13) 0.23921(10) 0.63210(12) 0.0428(3) Uani 1 1 d .
H7 H -0.0124(16) 0.2894(14) 0.6069(15) 0.059(6) Uiso 1 1 d .
C8 C -0.15689(14) 0.19696(11) 0.58314(13) 0.0384(4) Uani 1 1 d .
H8 H -0.1907 0.2106 0.5089 0.046 Uiso 1 1 calc R
C9 C -0.20703(12) 0.13259(10) 0.65628(12) 0.0311(3) Uani 1 1 d .
C10 C -0.32578(13) 0.07521(11) 0.63772(13) 0.0363(3) Uani 1 1 d .
H10A H -0.3711 0.1012 0.5684 0.044 Uiso 1 1 calc R
H10B H -0.3756 0.0903 0.7007 0.044 Uiso 1 1 calc R
C11 C -0.31304(13) -0.04048(11) 0.62782(13) 0.0351(3) Uani 1 1 d .
H11A H -0.2659 -0.0666 0.6962 0.042 Uiso 1 1 calc R
H11B H -0.3955 -0.0717 0.6240 0.042 Uiso 1 1 calc R
N12 N -0.25183(10) -0.07311(9) 0.52904(9) 0.0297(3) Uani 1 1 d .
C13 C -0.21954(13) -0.18265(11) 0.53579(14) 0.0378(4) Uani 1 1 d .
H13A H -0.1800 -0.2015 0.4676 0.045 Uiso 1 1 calc R
H13B H -0.2960 -0.2229 0.5357 0.045 Uiso 1 1 calc R
C14 C -0.13584(13) -0.21308(11) 0.63667(14) 0.0381(4) Uani 1 1 d .
H14A H -0.1802 -0.2089 0.7050 0.046 Uiso 1 1 calc R
H14B H -0.1081 -0.2845 0.6283 0.046 Uiso 1 1 calc R
O15 O -0.03269(9) -0.14609(8) 0.64685(8) 0.0360(2) Uani 1 1 d .
C16 C 0.05793(14) -0.17343(12) 0.73392(13) 0.0397(4) Uani 1 1 d .
H16A H 0.1078 -0.2310 0.7095 0.048 Uiso 1 1 calc R
H16B H 0.0185 -0.1951 0.8013 0.048 Uiso 1 1 calc R
C17 C 0.13744(14) -0.08222(13) 0.76058(12) 0.0396(4) Uani 1 1 d .
H17A H 0.0874 -0.0245 0.7844 0.048 Uiso 1 1 calc R
H17B H 0.2002 -0.0986 0.8225 0.048 Uiso 1 1 calc R
O18 O 0.19510(9) -0.05460(8) 0.66252(8) 0.0350(2) Uani 1 1 d .
C19 C 0.26282(14) 0.03853(13) 0.67664(13) 0.0386(4) Uani 1 1 d .
H19A H 0.3212 0.0343 0.7444 0.046 Uiso 1 1 calc R
H19B H 0.2064 0.0964 0.6860 0.046 Uiso 1 1 calc R
C20 C 0.33115(12) 0.05524(12) 0.57450(12) 0.0373(4) Uani 1 1 d .
H20A H 0.3862 0.1147 0.5881 0.045 Uiso 1 1 calc R
H20B H 0.3828 -0.0054 0.5638 0.045 Uiso 1 1 calc R

loop_
_atom_site_aniso_label
_atom_site_aniso_U_11
_atom_site_aniso_U_22
_atom_site_aniso_U_33
_atom_site_aniso_U_23
_atom_site_aniso_U_13
_atom_site_aniso_U_12
K1 0.0260(2) 0.0367(3) 0.0393(3) 0.01292(19) -0.00033(18) -0.00279(17)
P1 0.0348(3) 0.0269(3) 0.0297(3) 0.0024(2) 0.0008(2) 0.0015(2)
F1 0.0456(5) 0.0394(5) 0.0609(6) 0.0106(4) -0.0047(5) 0.0080(4)
C1 0.0307(7) 0.0239(7) 0.0362(8) -0.0026(6) 0.0067(6) 0.0043(5)
F2 0.0820(8) 0.0677(8) 0.0472(6) 0.0110(5) 0.0287(6) 0.0157(5)
C2 0.0428(8) 0.0309(8) 0.0351(8) -0.0003(6) 0.0076(7) 0.0066(6)
F3 0.0694(7) 0.0389(5) 0.0675(7) 0.0080(5) -0.0254(5) -0.0145(5)
C3 0.0574(10) 0.0424(9) 0.0373(9) -0.0023(7) 0.0002(8) 0.0158(8)
C4 0.0476(10) 0.0488(10) 0.0523(11) -0.0139(8) -0.0087(8) 0.0105(8)
C5 0.0348(8) 0.0381(9) 0.0674(12) -0.0121(8) 0.0044(8) -0.0019(6)
C6 0.0344(8) 0.0272(7) 0.0473(9) -0.0016(7) 0.0088(7) 0.0022(6)
N7 0.0451(8) 0.0329(7) 0.0522(9) 0.0091(6) 0.0140(7) -0.0032(6)
C8 0.0433(9) 0.0356(8) 0.0367(9) 0.0054(6) 0.0052(7) 0.0072(7)
C9 0.0310(7) 0.0271(7) 0.0357(8) -0.0009(6) 0.0059(6) 0.0047(6)
C10 0.0299(7) 0.0406(8) 0.0385(8) -0.0044(7) 0.0039(6) 0.0033(6)
C11 0.0292(7) 0.0391(8) 0.0379(8) -0.0005(7) 0.0072(6) -0.0049(6)
N12 0.0264(6) 0.0303(6) 0.0324(6) -0.0013(5) 0.0031(5) -0.0028(5)
C13 0.0355(8) 0.0289(8) 0.0492(10) -0.0034(6) 0.0043(7) -0.0085(6)
C14 0.0395(8) 0.0277(7) 0.0481(9) 0.0056(7) 0.0099(7) -0.0032(6)
O15 0.0340(5) 0.0366(6) 0.0369(6) 0.0110(4) 0.0001(4) -0.0045(4)
C16 0.0427(9) 0.0434(9) 0.0331(8) 0.0108(7) 0.0039(7) 0.0059(7)
C17 0.0411(8) 0.0524(10) 0.0253(7) 0.0043(7) 0.0022(6) 0.0042(7)
O18 0.0343(5) 0.0424(6) 0.0282(5) -0.0015(4) 0.0019(4) -0.0030(4)
C19 0.0361(8) 0.0459(9) 0.0326(8) -0.0067(7) -0.0038(6) -0.0040(7)
C20 0.0248(7) 0.0445(9) 0.0418(9) -0.0047(7) -0.0016(6) -0.0050(6)

loop_
_atom_type_symbol
_atom_type_description
_atom_type_scat_dispersion_real
_atom_type_scat_dispersion_imag
_atom_type_scat_source
C C 0.0033 0.0016 'International Tables Vol C Tables 4.2.6.8 and 6.1.1.4'
H H 0.0000 0.0000 'International Tables Vol C Tables 4.2.6.8 and 6.1.1.4'
N N 0.0061 0.0033 'International Tables Vol C Tables 4.2.6.8 and 6.1.1.4'
O O 0.0106 0.0060 'International Tables Vol C Tables 4.2.6.8 and 6.1.1.4'
F F 0.0171 0.0103 'International Tables Vol C Tables 4.2.6.8 and 6.1.1.4'
P P 0.1023 0.0942 'International Tables Vol C Tables 4.2.6.8 and 6.1.1.4'
K K 0.2009 0.2494 'International Tables Vol C Tables 4.2.6.8 and 6.1.1.4'

loop_
_geom_angle_atom_site_label_1
_geom_angle_atom_site_label_2
_geom_angle_atom_site_label_3
_geom_angle
_geom_angle_site_symmetry_1
_geom_angle_site_symmetry_3
O15 K1 O15 180.0 3_556 .
O15 K1 O18 60.17(3) 3_556 3_556
O15 K1 O18 119.83(3) . 3_556
O15 K1 O18 119.83(3) 3_556 .
O15 K1 O18 60.17(3) . .
O18 K1 O18 180.0 3_556 .
O15 K1 N12 60.49(3) 3_556 3_556
O15 K1 N12 119.51(3) . 3_556
O18 K1 N12 119.22(3) 3_556 3_556
O18 K1 N12 60.78(3) . 3_556
O15 K1 N12 119.51(3) 3_556 .
O15 K1 N12 60.49(3) . .
O18 K1 N12 60.78(3) 3_556 .
O18 K1 N12 119.22(3) . .
N12 K1 N12 180.0 3_556 .
O15 K1 C8 104.97(4) 3_556 3_556
O15 K1 C8 75.03(4) . 3_556
O18 K1 C8 111.65(3) 3_556 3_556
O18 K1 C8 68.35(3) . 3_556
N12 K1 C8 72.61(3) 3_556 3_556
N12 K1 C8 107.39(3) . 3_556
O15 K1 C8 75.03(4) 3_556 .
O15 K1 C8 104.97(4) . .
O18 K1 C8 68.35(3) 3_556 .
O18 K1 C8 111.65(3) . .
N12 K1 C8 107.39(3) 3_556 .
N12 K1 C8 72.61(3) . .
C8 K1 C8 180.00(5) 3_556 .
O15 K1 C13 43.83(3) 3_556 3_556
O15 K1 C13 136.17(3) . 3_556
O18 K1 C13 103.40(3) 3_556 3_556
O18 K1 C13 76.60(3) . 3_556
N12 K1 C13 25.24(3) 3_556 3_556
N12 K1 C13 154.76(3) . 3_556
C8 K1 C13 96.60(4) 3_556 3_556
C8 K1 C13 83.40(4) . 3_556
O15 K1 C13 136.17(3) 3_556 .
O15 K1 C13 43.83(3) . .
O18 K1 C13 76.60(3) 3_556 .
O18 K1 C13 103.40(3) . .
N12 K1 C13 154.76(3) 3_556 .
N12 K1 C13 25.24(3) . .
C8 K1 C13 83.40(4) 3_556 .
C8 K1 C13 96.60(4) . .
C13 K1 C13 180.00(5) 3_556 .
O15 K1 C19 81.53(3) 3_556 3_556
O15 K1 C19 98.47(3) . 3_556
O18 K1 C19 23.78(3) 3_556 3_556
O18 K1 C19 156.22(3) . 3_556
N12 K1 C19 135.08(3) 3_556 3_556
N12 K1 C19 44.92(3) . 3_556
C8 K1 C19 97.48(4) 3_556 3_556
C8 K1 C19 82.52(4) . 3_556
C13 K1 C19 125.36(4) 3_556 3_556
C13 K1 C19 54.64(4) . 3_556
O15 K1 C19 98.47(3) 3_556 .
O15 K1 C19 81.53(3) . .
O18 K1 C19 156.22(3) 3_556 .
O18 K1 C19 23.78(3) . .
N12 K1 C19 44.92(3) 3_556 .
N12 K1 C19 135.08(3) . .
C8 K1 C19 82.52(4) 3_556 .
C8 K1 C19 97.48(4) . .
C13 K1 C19 54.64(4) 3_556 .
C13 K1 C19 125.36(4) . .
C19 K1 C19 180.0 3_556 .
F2 P1 F2 180.0 3_566 .
F2 P1 F3 89.99(6) 3_566 3_566
F2 P1 F3 90.01(6) . 3_566
F2 P1 F3 90.01(6) 3_566 .
F2 P1 F3 89.99(6) . .
F3 P1 F3 180.00(5) 3_566 .
F2 P1 F1 90.77(5) 3_566 3_566
F2 P1 F1 89.23(5) . 3_566
F3 P1 F1 90.59(5) 3_566 3_566
F3 P1 F1 89.41(5) . 3_566
F2 P1 F1 89.23(5) 3_566 .
F2 P1 F1 90.77(5) . .
F3 P1 F1 89.41(5) 3_566 .
F3 P1 F1 90.59(5) . .
F1 P1 F1 180.0 3_566 .
C2 C1 C6 118.73(13) . .
C2 C1 C9 133.83(13) . .
C6 C1 C9 107.41(13) . .
C3 C2 C1 118.57(15) . .
C2 C3 C4 121.98(16) . .
C5 C4 C3 121.17(16) . .
C4 C5 C6 117.52(16) . .
N7 C6 C5 130.76(15) . .
N7 C6 C1 107.20(13) . .
C5 C6 C1 122.03(15) . .
C6 N7 C8 108.98(13) . .
C9 C8 N7 110.41(14) . .
C9 C8 K1 87.86(9) . .
N7 C8 K1 89.84(9) . .
C8 C9 C1 105.93(12) . .
C8 C9 C10 127.30(14) . .
C1 C9 C10 126.62(13) . .
C8 C9 K1 69.37(8) . .
C1 C9 K1 95.72(8) . .
C10 C9 K1 105.45(8) . .
C9 C10 C11 115.01(12) . .
N12 C11 C10 113.63(12) . .
C20 N12 C11 110.73(11) 3_556 .
C20 N12 C13 108.77(11) 3_556 .
C11 N12 C13 111.16(11) . .
C20 N12 K1 109.70(8) 3_556 .
C11 N12 K1 119.64(8) . .
C13 N12 K1 95.61(8) . .
N12 C13 C14 115.27(12) . .
N12 C13 K1 59.15(6) . .
C14 C13 K1 84.25(8) . .
O15 C14 C13 109.20(11) . .
C16 O15 C14 113.94(11) . .
C16 O15 K1 122.90(8) . .
C14 O15 K1 122.67(8) . .
O15 C16 C17 108.23(12) . .
O18 C17 C16 108.55(12) . .
O18 C17 K1 51.56(6) . .
C16 C17 K1 81.84(8) . .
C17 O18 C19 112.41(11) . .
C17 O18 K1 105.35(7) . .
C19 O18 K1 102.60(8) . .
O18 C19 C20 108.56(12) . .
O18 C19 K1 53.63(6) . .
C20 C19 K1 88.37(8) . .
N12 C20 C19 114.14(11) 3_556 .

loop_
_geom_bond_atom_site_label_1
_geom_bond_atom_site_label_2
_geom_bond_distance
_geom_bond_site_symmetry_2
K1 O15 2.6436(9) 3_556
K1 O15 2.6436(9) .
K1 O18 2.8544(9) 3_556
K1 O18 2.8544(9) .
K1 N12 2.9727(11) 3_556
K1 N12 2.9727(11) .
K1 C8 3.3008(15) 3_556
K1 C8 3.3008(15) .
K1 C13 3.4460(14) 3_556
K1 C13 3.4460(14) .
K1 C19 3.4597(15) 3_556
K1 C19 3.4597(15) .
P1 F2 1.5825(11) 3_566
P1 F2 1.5825(11) .
P1 F3 1.5913(9) 3_566
P1 F3 1.5913(9) .
P1 F1 1.6064(8) 3_566
P1 F1 1.6064(8) .
C1 C2 1.405(2) .
C1 C6 1.414(2) .
C1 C9 1.4371(19) .
C2 C3 1.381(2) .
C3 C4 1.390(3) .
C4 C5 1.377(3) .
C5 C6 1.403(2) .
C6 N7 1.371(2) .
N7 C8 1.375(2) .
C8 C9 1.365(2) .
C9 C10 1.503(2) .
C10 C11 1.525(2) .
C11 N12 1.4745(18) .
N12 C20 1.4700(17) 3_556
N12 C13 1.4765(18) .
C13 C14 1.506(2) .
C14 O15 1.4278(16) .
O15 C16 1.4218(16) .
C16 C17 1.496(2) .
C17 O18 1.4291(17) .
O18 C19 1.4292(18) .
C19 C20 1.507(2) .
C20 N12 1.4700(17) 3_556
